data_4000063
_journal_name_full 'Chemistry of Materials'
_journal_year 2001
_chemical_formula_sum 'C28 H20 Cd N2 O4'
_chemical_formula_weight 560.86
_space_group_IT_number 43
_symmetry_cell_setting orthorhombic
_symmetry_space_group_name_Hall 'F 2 -2d'
_symmetry_space_group_name_H-M 'F d d 2'
_atom_sites_solution_hydrogens geom
_atom_sites_solution_primary direct
_atom_sites_solution_secondary difmap
_cell_angle_alpha 90.00
_cell_angle_beta 90.00
_cell_angle_gamma 90.00
_cell_formula_units_Z 8
_cell_length_a 20.6215(4)
_cell_length_b 36.4257(2)
_cell_length_c 6.24080(10)
_cell_measurement_reflns_used ?
_cell_measurement_temperature 198(2)
_cell_measurement_theta_max ?
_cell_measurement_theta_min ?
_cell_volume 4687.79(12)
_diffrn_ambient_temperature 198(2)
_diffrn_detector_area_resol_mean ?
_diffrn_measurement_device_type ?
_diffrn_measurement_method ?
_diffrn_radiation_monochromator graphite
_diffrn_radiation_source 'fine-focus sealed tube'
_diffrn_radiation_type MoK\a
_diffrn_radiation_wavelength 0.71073
_diffrn_reflns_av_R_equivalents 0.0729
_diffrn_reflns_av_sigmaI/netI 0.0925
_diffrn_reflns_limit_h_max 27
_diffrn_reflns_limit_h_min -20
_diffrn_reflns_limit_k_max 48
_diffrn_reflns_limit_k_min -43
_diffrn_reflns_limit_l_max 8
_diffrn_reflns_limit_l_min -8
_diffrn_reflns_number 7497
_diffrn_reflns_theta_max 28.24
_diffrn_reflns_theta_min 2.24
_diffrn_standards_decay_% ?
_diffrn_standards_interval_count ?
_diffrn_standards_interval_time ?
_diffrn_standards_number ?
_exptl_absorpt_coefficient_mu 0.970
_exptl_absorpt_correction_T_max ?
_exptl_absorpt_correction_T_min ?
_exptl_absorpt_correction_type ?
_exptl_absorpt_process_details ?
_exptl_crystal_colour ?
_exptl_crystal_density_diffrn 1.589
_exptl_crystal_density_meas ?
_exptl_crystal_density_method 'not measured'
_exptl_crystal_description ?
_exptl_crystal_F_000 2256
_exptl_crystal_size_max ?
_exptl_crystal_size_mid ?
_exptl_crystal_size_min ?
_refine_ls_abs_structure_details 'Flack H D (1983), Acta Cryst. A39, 876-881'
_refine_ls_abs_structure_Flack -0.01(4)
_refine_ls_extinction_coef ?
_refine_ls_extinction_method none
_refine_ls_goodness_of_fit_ref 0.883
_refine_ls_hydrogen_treatment mixed
_refine_ls_matrix_type full
_refine_ls_number_parameters 199
_refine_ls_number_reflns 2702
_refine_ls_number_restraints 1
_refine_ls_restrained_S_all 0.883
_refine_ls_R_factor_all 0.0612
_refine_ls_R_factor_gt 0.0397
_refine_ls_shift/su_max 0.002
_refine_ls_shift/su_mean 0.000
_refine_ls_structure_factor_coef Fsqd
_refine_ls_weighting_details 'calc w=1/[\s^2^(Fo^2^)+(0.0365P)^2^+0.0000P] where P=(Fo^2^+2Fc^2^)/3'
_refine_ls_weighting_scheme calc
_refine_ls_wR_factor_gt 0.0755
_refine_ls_wR_factor_ref 0.0792
_reflns_number_gt 2027
_reflns_number_total 2702
_reflns_threshold_expression >2sigma(I)
_cod_database_code 4000063

loop_
_symmetry_equiv_pos_as_xyz
'x, y, z'
'-x, -y, z'
'x+1/4, -y+1/4, z+1/4'
'-x+1/4, y+1/4, z+1/4'
'x, y+1/2, z+1/2'
'-x, -y+1/2, z+1/2'
'x+1/4, -y+3/4, z+3/4'
'-x+1/4, y+3/4, z+3/4'
'x+1/2, y, z+1/2'
'-x+1/2, -y, z+1/2'
'x+3/4, -y+1/4, z+3/4'
'-x+3/4, y+1/4, z+3/4'
'x+1/2, y+1/2, z'
'-x+1/2, -y+1/2, z'
'x+3/4, -y+3/4, z+1/4'
'-x+3/4, y+3/4, z+1/4'

loop_
_atom_site_label
_atom_site_type_symbol
_atom_site_fract_x
_atom_site_fract_y
_atom_site_fract_z
_atom_site_U_iso_or_equiv
_atom_site_adp_type
_atom_site_occupancy
_atom_site_symmetry_multiplicity
_atom_site_calc_flag
_atom_site_refinement_flags
_atom_site_disorder_assembly
_atom_site_disorder_group
Cd1 Cd 0.0000 0.0000 0.61916(10) 0.02310(12) Uani 1 2 d S . .
O1 O -0.06810(18) 0.05585(9) 0.6607(7) 0.0437(11) Uani 1 1 d . . .
O2 O -0.07649(18) 0.01888(10) 0.3830(9) 0.0356(10) Uani 1 1 d . . .
N1 N -0.43586(19) 0.02950(10) -0.6356(11) 0.0256(10) Uani 1 1 d . . .
C1 C -0.0940(2) 0.04685(13) 0.4890(8) 0.0273(11) Uani 1 1 d . . .
C2 C -0.1488(2) 0.06972(11) 0.4007(8) 0.0237(11) Uani 1 1 d . . .
C3 C -0.1715(2) 0.09966(13) 0.5169(9) 0.0269(11) Uani 1 1 d . . .
H3 H -0.1555(18) 0.1073(10) 0.639(7) 0.008(10) Uiso 1 1 d . . .
C4 C -0.2240(3) 0.11996(15) 0.4362(9) 0.0302(13) Uani 1 1 d . . .
H4 H -0.235(2) 0.1386(13) 0.513(8) 0.021(13) Uiso 1 1 d . . .
C5 C -0.2531(2) 0.11015(15) 0.2469(9) 0.0277(12) Uani 1 1 d . . .
H5 H -0.294(3) 0.1255(13) 0.196(9) 0.035(15) Uiso 1 1 d . . .
C6 C -0.2317(2) 0.08001(12) 0.1276(9) 0.0247(9) Uani 1 1 d . . .
C7 C -0.1782(3) 0.06018(15) 0.2078(9) 0.0258(12) Uani 1 1 d . . .
H7 H -0.163(3) 0.0411(14) 0.147(11) 0.037(18) Uiso 1 1 d . . .
C8 C -0.2656(2) 0.06681(14) -0.0641(8) 0.0268(11) Uani 1 1 d . . .
H8 H -0.240(2) 0.0482(12) -0.184(8) 0.028(15) Uiso 1 1 d . . .
C9 C -0.3263(2) 0.07579(13) -0.1195(10) 0.0308(10) Uani 1 1 d . . .
H9 H -0.353(3) 0.0919(16) -0.006(10) 0.057(18) Uiso 1 1 d . . .
C10 C -0.3614(2) 0.06032(12) -0.3040(7) 0.0238(10) Uani 1 1 d . . .
C11 C -0.4296(3) 0.06323(13) -0.3093(8) 0.0275(12) Uani 1 1 d . . .
H11 H -0.451(2) 0.0739(13) -0.180(9) 0.037(15) Uiso 1 1 d . . .
C12 C -0.4636(2) 0.04755(13) -0.4724(8) 0.0278(11) Uani 1 1 d . . .
H12 H -0.509(2) 0.0500(13) -0.492(8) 0.034(15) Uiso 1 1 d . . .
C13 C -0.3706(2) 0.02699(11) -0.6322(10) 0.0280(10) Uani 1 1 d . . .
H13 H -0.354(2) 0.0120(11) -0.746(8) 0.020(12) Uiso 1 1 d . . .
C14 C -0.3335(3) 0.04197(17) -0.4730(10) 0.0310(14) Uani 1 1 d . . .
H14 H -0.299(2) 0.0422(12) -0.482(7) 0.007(12) Uiso 1 1 d . . .

loop_
_atom_site_aniso_label
_atom_site_aniso_U_11
_atom_site_aniso_U_22
_atom_site_aniso_U_33
_atom_site_aniso_U_23
_atom_site_aniso_U_13
_atom_site_aniso_U_12
Cd1 0.01962(19) 0.0257(2) 0.0240(2) 0.000 0.000 0.0006(3)
O1 0.046(2) 0.0325(19) 0.052(3) -0.0056(19) -0.033(2) 0.0074(17)
O2 0.033(2) 0.046(2) 0.027(2) -0.006(2) -0.005(2) 0.0134(18)
N1 0.026(2) 0.025(2) 0.026(2) 0.006(2) -0.001(3) 0.0010(17)
C1 0.022(3) 0.029(3) 0.032(3) 0.002(2) 0.001(2) -0.006(2)
C2 0.020(2) 0.025(2) 0.026(3) -0.004(2) -0.004(2) -0.0030(18)
C3 0.027(3) 0.029(3) 0.024(3) -0.005(2) -0.003(2) -0.004(2)
C4 0.031(3) 0.026(3) 0.034(3) -0.007(2) 0.001(3) 0.001(2)
C5 0.023(3) 0.029(3) 0.031(3) 0.002(2) -0.009(3) 0.001(2)
C6 0.019(2) 0.032(2) 0.023(2) -0.001(2) -0.001(2) 0.0011(17)
C7 0.021(3) 0.033(3) 0.023(3) 0.001(2) 0.000(2) 0.001(2)
C8 0.031(3) 0.029(3) 0.021(3) 0.004(2) -0.0036(18) -0.001(2)
C9 0.033(3) 0.034(2) 0.025(3) 0.001(3) -0.006(3) -0.002(2)
C10 0.025(3) 0.024(2) 0.023(3) 0.0079(19) -0.005(2) 0.000(2)
C11 0.028(3) 0.031(3) 0.024(3) -0.005(2) -0.002(2) 0.003(2)
C12 0.019(3) 0.034(3) 0.030(3) 0.002(2) -0.002(2) 0.001(2)
C13 0.028(2) 0.028(2) 0.029(3) 0.002(3) 0.002(3) 0.0015(19)
C14 0.016(3) 0.043(4) 0.034(3) 0.001(3) 0.001(2) -0.006(3)
